data_7043265
loop_
_publ_author_name
'Guo, Qianqian'
'Englert, Ulli'

_publ_section_title
;
 Neutral mixed-metal coordination polymers based on a ditopic
 acetylacetonate, Mg(II) and Ag(I): syntheses, characterization and
 solvent-dependent topologies
;
_journal_name_full 'Dalton Trans.'
_journal_paper_doi 10.1039/C7DT01283G
_journal_year 2017
_chemical_formula_moiety 'C18 H18 Ag Mg N3 O6, 4(C H Cl3)'
_chemical_formula_sum 'C22 H22 Ag Cl12 Mg N3 O6'
_chemical_formula_weight 982.00
_chemical_name_systematic
;
 ?
;
_space_group_crystal_system triclinic
_space_group_IT_number 2
_space_group_name_Hall '-P 1'
_space_group_name_H-M_alt 'P -1'
_symmetry_space_group_name_Hall '-P 1'
_symmetry_space_group_name_H-M 'P -1'
_atom_sites_solution_hydrogens geom
_audit_creation_method SHELXL-2013
_audit_update_record
;
2017-04-03 deposited with the CCDC.
2017-06-06 downloaded from the CCDC.
;
_cell_angle_alpha 93.407(4)
_cell_angle_beta 115.185(3)
_cell_angle_gamma 118.122(3)
_cell_formula_units_Z 2
_cell_length_a 13.165(3)
_cell_length_b 13.170(3)
_cell_length_c 14.234(3)
_cell_measurement_reflns_used 3006
_cell_measurement_temperature 100(2)
_cell_measurement_theta_max 25.11
_cell_measurement_theta_min 2.79
_cell_volume 1862.2(7)
_computing_cell_refinement 'SAINT (Bruker, 2009)'
_computing_data_collection 'SMART (Bruker, 2002)'
_computing_data_reduction 'SAINT (Bruker, 2009)'
_computing_molecular_graphics 'PLATON (Spek, 2009)'
_computing_publication_material 'SHELXL-2013 (Sheldrick, 2013)'
_computing_structure_refinement 'SHELXL-2013 (Sheldrick, 2013)'
_computing_structure_solution 'SHELXS97 (Sheldrick, 2008)'
_diffrn_ambient_temperature 100(2)
_diffrn_measured_fraction_theta_full 0.999
_diffrn_measured_fraction_theta_max 0.986
_diffrn_measurement_device_type 'CCD area detector'
_diffrn_measurement_method '\w scans'
_diffrn_radiation_type MoK\a
_diffrn_radiation_wavelength 0.71073
_diffrn_reflns_av_R_equivalents 0.0736
_diffrn_reflns_av_unetI/netI 0.1027
_diffrn_reflns_Laue_measured_fraction_full 0.999
_diffrn_reflns_Laue_measured_fraction_max 0.986
_diffrn_reflns_limit_h_max 16
_diffrn_reflns_limit_h_min -16
_diffrn_reflns_limit_k_max 16
_diffrn_reflns_limit_k_min -16
_diffrn_reflns_limit_l_max 17
_diffrn_reflns_limit_l_min -17
_diffrn_reflns_number 17150
_diffrn_reflns_point_group_measured_fraction_full 0.999
_diffrn_reflns_point_group_measured_fraction_max 0.986
_diffrn_reflns_theta_full 25.242
_diffrn_reflns_theta_max 26.697
_diffrn_reflns_theta_min 1.858
_diffrn_source 'Incoatec microsource'
_exptl_absorpt_coefficient_mu 1.459
_exptl_absorpt_correction_T_max 0.7454
_exptl_absorpt_correction_T_min 0.4258
_exptl_absorpt_correction_type multi-scan
_exptl_absorpt_process_details SADABS
_exptl_crystal_colour colourless
_exptl_crystal_density_diffrn 1.751
_exptl_crystal_description plate
_exptl_crystal_F_000 972
_exptl_crystal_size_max 0.310
_exptl_crystal_size_mid 0.220
_exptl_crystal_size_min 0.170
_refine_diff_density_max 0.892
_refine_diff_density_min -1.196
_refine_diff_density_rms 0.122
_refine_ls_extinction_method none
_refine_ls_goodness_of_fit_ref 1.078
_refine_ls_hydrogen_treatment constr
_refine_ls_matrix_type full
_refine_ls_number_parameters 523
_refine_ls_number_reflns 7777
_refine_ls_number_restraints 313
_refine_ls_restrained_S_all 1.069
_refine_ls_R_factor_all 0.0773
_refine_ls_R_factor_gt 0.0544
_refine_ls_shift/su_max 0.001
_refine_ls_shift/su_mean 0.000
_refine_ls_structure_factor_coef Fsqd
_refine_ls_weighting_details 'w=1/[\s^2^(Fo^2^)+(0.0521P)^2^] where P=(Fo^2^+2Fc^2^)/3'
_refine_ls_weighting_scheme calc
_refine_ls_wR_factor_gt 0.1308
_refine_ls_wR_factor_ref 0.1410
_reflns_Friedel_coverage 0.000
_reflns_number_gt 5725
_reflns_number_total 7777
_reflns_threshold_expression 'I > 2\s(I)'
_cod_data_source_file c7dt01283g2.cif
_cod_data_source_block 3a
_cod_database_code 7043265
_shelx_space_group_comment
;
The symmetry employed for this shelxl refinement is uniquely defined
by the following loop, which should always be used as a source of
symmetry information in preference to the above space-group names.
They are only intended as comments.
;
_shelx_estimated_absorpt_t_min 0.661
_shelx_estimated_absorpt_t_max 0.790
_shelxl_version_number 2013-4

loop_
_space_group_symop_operation_xyz
'x, y, z'
'-x, -y, -z'

loop_
_atom_site_label
_atom_site_type_symbol
_atom_site_fract_x
_atom_site_fract_y
_atom_site_fract_z
_atom_site_U_iso_or_equiv
_atom_site_adp_type
_atom_site_occupancy
_atom_site_site_symmetry_order
_atom_site_calc_flag
_atom_site_refinement_flags_posn
_atom_site_refinement_flags_adp
_atom_site_refinement_flags_occupancy
_atom_site_disorder_assembly
_atom_site_disorder_group
Mg1 Mg 0.92761(14) 0.63365(13) 0.70441(11) 0.0205(3) Uani 1 1 d . . . . .
O1 O 0.7378(3) 0.5369(3) 0.6775(3) 0.0358(8) Uani 1 1 d . . . . .
O2 O 0.9712(3) 0.7467(3) 0.8399(2) 0.0252(7) Uani 1 1 d . . . . .
O3 O 0.9745(3) 0.5247(3) 0.7865(2) 0.0289(7) Uani 1 1 d . . . . .
O4 O 1.1285(3) 0.7384(3) 0.7587(2) 0.0229(7) Uani 1 1 d . . . . .
O5 O 0.8710(3) 0.5294(3) 0.5585(2) 0.0284(7) Uani 1 1 d . . . . .
O6 O 0.9015(3) 0.7492(3) 0.6212(2) 0.0325(8) Uani 1 1 d . . . . .
C1 C 0.5475(6) 0.4443(7) 0.6973(6) 0.081(3) Uani 1 1 d D U . . .
H1A H 0.4918 0.4767 0.6652 0.122 Uiso 1 1 calc R U . . .
H1B H 0.5393 0.4204 0.7589 0.122 Uiso 1 1 calc R U . . .
H1C H 0.5173 0.3731 0.6414 0.122 Uiso 1 1 calc R U . . .
C2 C 0.6925(5) 0.5410(5) 0.7379(4) 0.0386(12) Uani 1 1 d D U . . .
C3 C 0.7707(5) 0.6327(4) 0.8423(4) 0.0261(9) Uani 1 1 d . U . . .
C4 C 0.9063(5) 0.7342(4) 0.8875(4) 0.0252(10) Uani 1 1 d . . . . .
C5 C 0.9742(5) 0.8293(4) 0.9936(4) 0.0328(11) Uani 1 1 d . . . . .
H5A H 1.0658 0.8913 1.0129 0.049 Uiso 1 1 calc R U . . .
H5B H 0.9775 0.7918 1.0514 0.049 Uiso 1 1 calc R U . . .
H5C H 0.9239 0.8674 0.9864 0.049 Uiso 1 1 calc R U . . .
C6 C 0.7082(5) 0.6275(4) 0.9028(4) 0.0279(10) Uani 1 1 d . . . . .
C7 C 1.0859(5) 0.4484(5) 0.9091(6) 0.074(3) Uani 1 1 d . . . . .
H7A H 1.1331 0.4881 0.9884 0.111 Uiso 1 1 calc R U . . .
H7B H 1.1320 0.4154 0.8934 0.111 Uiso 1 1 calc R U . . .
H7C H 0.9933 0.3821 0.8832 0.111 Uiso 1 1 calc R U . . .
C8 C 1.0847(5) 0.5405(4) 0.8506(4) 0.0303(11) Uani 1 1 d . . . . .
C9 C 1.2108(4) 0.6421(4) 0.8740(4) 0.0240(10) Uani 1 1 d . . . . .
C10 C 1.2258(4) 0.7361(4) 0.8259(3) 0.0218(9) Uani 1 1 d . . . . .
C11 C 1.3652(5) 0.8389(4) 0.8569(4) 0.0331(11) Uani 1 1 d . . . . .
H11A H 1.4134 0.8050 0.8467 0.050 Uiso 1 1 calc R U . . .
H11B H 1.4143 0.8883 0.9340 0.050 Uiso 1 1 calc R U . . .
H11C H 1.3580 0.8898 0.8102 0.050 Uiso 1 1 calc R U . . .
C12 C 1.3295(4) 0.6484(4) 0.9488(4) 0.0277(10) Uani 1 1 d . . . . .
C13 C 0.8480(6) 0.8413(5) 0.4855(4) 0.0414(13) Uani 1 1 d . . . . .
H13A H 0.8878 0.9089 0.5499 0.062 Uiso 1 1 calc R U . . .
H13B H 0.7539 0.8127 0.4359 0.062 Uiso 1 1 calc R U . . .
H13C H 0.8977 0.8691 0.4472 0.062 Uiso 1 1 calc R U . . .
C14 C 0.8553(5) 0.7389(5) 0.5218(4) 0.0297(11) Uani 1 1 d . . . . .
C15 C 0.8101(4) 0.6346(4) 0.4403(3) 0.0257(10) Uani 1 1 d . . . . .
C16 C 0.8259(5) 0.5366(4) 0.4635(4) 0.0284(10) Uani 1 1 d . . . . .
C17 C 0.7892(7) 0.4393(6) 0.3727(4) 0.0588(18) Uani 1 1 d . . . . .
H17A H 0.8641 0.4290 0.3941 0.088 Uiso 1 1 calc R U . . .
H17B H 0.7701 0.4627 0.3062 0.088 Uiso 1 1 calc R U . . .
H17C H 0.7094 0.3625 0.3584 0.088 Uiso 1 1 calc R U . . .
C18 C 0.7547(4) 0.6328(4) 0.3296(3) 0.0274(10) Uani 1 1 d . . . . .
N1 N 0.6589(4) 0.6238(4) 0.9550(3) 0.0321(9) Uani 1 1 d . . . . .
N2 N 1.4254(4) 0.6541(4) 1.0098(3) 0.0335(10) Uani 1 1 d . . . . .
N3 N 0.7078(4) 0.6327(4) 0.2412(3) 0.0341(10) Uani 1 1 d . . . . .
Ag1 Ag 0.59999(3) 0.63706(3) 0.07706(3) 0.02405(12) Uani 1 1 d . . . . .
C19 C 1.1620(5) 1.0051(5) 0.8132(4) 0.0316(11) Uani 1 1 d D . . . .
H19 H 1.1019 0.9145 0.7901 0.038 Uiso 1 1 calc R U . . .
Cl1 Cl 1.06409(19) 1.0688(2) 0.78353(14) 0.0743(6) Uani 1 1 d D . . . .
Cl2 Cl 1.27715(14) 1.06282(14) 0.95515(11) 0.0520(4) Uani 1 1 d D . . . .
Cl3 Cl 1.24726(16) 1.04337(14) 0.74172(12) 0.0494(4) Uani 1 1 d D . . . .
C20A C 0.6148(10) 0.1903(8) 0.8182(7) 0.053(3) Uani 0.587(7) 1 d D U P A 1
H20A H 0.5698 0.2141 0.8479 0.063 Uiso 0.587(7) 1 calc R U P A 1
Cl4A Cl 0.7171(5) 0.3193(4) 0.7886(4) 0.0535(10) Uani 0.587(7) 1 d D U P A 1
Cl5A Cl 0.6747(4) 0.1144(3) 0.8993(4) 0.0606(12) Uani 0.587(7) 1 d D U P A 1
Cl6A Cl 0.4936(4) 0.0920(4) 0.6825(3) 0.0702(13) Uani 0.587(7) 1 d D U P A 1
C20B C 0.5787(10) 0.1962(9) 0.7729(10) 0.043(3) Uani 0.413(7) 1 d D U P A 2
H20B H 0.5432 0.2169 0.8155 0.052 Uiso 0.413(7) 1 calc R U P A 2
Cl4B Cl 0.7542(6) 0.3242(6) 0.8338(6) 0.0499(14) Uani 0.413(7) 1 d D U P A 2
Cl5B Cl 0.6185(6) 0.0914(5) 0.8240(8) 0.087(2) Uani 0.413(7) 1 d D U P A 2
Cl6B Cl 0.4425(5) 0.1177(4) 0.6336(4) 0.0515(14) Uani 0.413(7) 1 d D U P A 2
C21A C 0.8258(8) 0.2482(9) 0.5617(6) 0.038(2) Uani 0.568(3) 1 d D U P B 1
H21A H 0.8406 0.3308 0.5723 0.045 Uiso 0.568(3) 1 calc R U P B 1
Cl7A Cl 0.8273(3) 0.2060(2) 0.4433(2) 0.0426(6) Uani 0.568(3) 1 d D U P B 1
Cl8A Cl 0.9569(3) 0.2551(3) 0.6766(2) 0.0530(8) Uani 0.568(3) 1 d D U P B 1
Cl9A Cl 0.6700(3) 0.1444(3) 0.5482(3) 0.0647(9) Uani 0.568(3) 1 d D U P B 1
C21B C 0.8012(10) 0.2342(12) 0.6003(10) 0.043(3) Uani 0.432(3) 1 d D U P B 2
H21B H 0.8394 0.3130 0.6540 0.051 Uiso 0.432(3) 1 calc R U P B 2
Cl7B Cl 0.9042(5) 0.2588(5) 0.5468(5) 0.0871(18) Uani 0.432(3) 1 d D U P B 2
Cl8B Cl 0.8010(3) 0.1281(3) 0.6712(3) 0.0596(12) Uani 0.432(3) 1 d D U P B 2
Cl9B Cl 0.6380(3) 0.1824(3) 0.4993(3) 0.0547(10) Uani 0.432(3) 1 d D U P B 2
C22A C 0.4192(8) 0.1934(9) 0.3502(7) 0.048(3) Uani 0.470(3) 1 d D U P C 1
H22A H 0.4272 0.1240 0.3670 0.058 Uiso 0.470(3) 1 calc R U P C 1
Cl11 Cl 0.4244(5) 0.2083(4) 0.2292(3) 0.0664(13) Uani 0.470(3) 1 d D U P C 1
Cl12 Cl 0.5535(3) 0.3289(3) 0.4598(2) 0.0444(9) Uani 0.470(3) 1 d D U P C 1
Cl13 Cl 0.2670(4) 0.1663(4) 0.3315(4) 0.0626(12) Uani 0.470(3) 1 d D U P C 1
C22B C 0.3250(12) 0.1993(8) 0.3237(7) 0.057(3) Uani 0.530(3) 1 d D U P C 2
H22B H 0.2429 0.2013 0.3002 0.068 Uiso 0.530(3) 1 calc R U P C 2
Cl14 Cl 0.3389(5) 0.1757(4) 0.2082(3) 0.0675(12) Uani 0.530(3) 1 d D U P C 2
Cl15 Cl 0.4650(3) 0.3390(3) 0.4251(3) 0.0586(9) Uani 0.530(3) 1 d D U P C 2
Cl16 Cl 0.3050(3) 0.0779(3) 0.3742(3) 0.0636(10) Uani 0.530(3) 1 d D U P C 2

loop_
_atom_site_aniso_label
_atom_site_aniso_U_11
_atom_site_aniso_U_22
_atom_site_aniso_U_33
_atom_site_aniso_U_23
_atom_site_aniso_U_13
_atom_site_aniso_U_12
Mg1 0.0175(7) 0.0300(8) 0.0191(7) 0.0130(6) 0.0105(6) 0.0149(7)
O1 0.0153(16) 0.049(2) 0.0272(17) -0.0046(15) 0.0082(14) 0.0119(16)
O2 0.0216(16) 0.0305(18) 0.0239(15) 0.0110(13) 0.0149(14) 0.0116(15)
O3 0.0145(15) 0.0324(18) 0.0309(17) 0.0191(15) 0.0089(14) 0.0085(14)
O4 0.0204(16) 0.0283(17) 0.0311(16) 0.0206(14) 0.0179(14) 0.0155(14)
O5 0.0386(19) 0.0400(19) 0.0194(15) 0.0138(14) 0.0153(14) 0.0295(17)
O6 0.047(2) 0.047(2) 0.0238(16) 0.0192(15) 0.0189(15) 0.0378(19)
C1 0.020(2) 0.086(5) 0.087(5) -0.030(3) 0.031(3) -0.002(2)
C2 0.017(2) 0.048(3) 0.039(2) 0.0018(19) 0.016(2) 0.010(2)
C3 0.024(2) 0.030(2) 0.033(2) 0.0141(15) 0.0206(17) 0.0157(18)
C4 0.031(3) 0.029(3) 0.028(2) 0.016(2) 0.020(2) 0.019(2)
C5 0.036(3) 0.025(3) 0.036(3) 0.007(2) 0.026(2) 0.010(2)
C6 0.030(3) 0.029(3) 0.031(2) 0.015(2) 0.019(2) 0.018(2)
C7 0.026(3) 0.051(4) 0.091(5) 0.058(4) 0.003(3) 0.005(3)
C8 0.023(2) 0.030(3) 0.032(2) 0.018(2) 0.010(2) 0.013(2)
C9 0.014(2) 0.023(2) 0.034(2) 0.0149(19) 0.0100(19) 0.0103(19)
C10 0.021(2) 0.029(2) 0.027(2) 0.0154(19) 0.0176(19) 0.016(2)
C11 0.019(2) 0.027(3) 0.047(3) 0.018(2) 0.016(2) 0.008(2)
C12 0.017(2) 0.021(2) 0.038(3) 0.013(2) 0.012(2) 0.008(2)
C13 0.061(4) 0.048(3) 0.030(3) 0.021(2) 0.021(3) 0.041(3)
C14 0.031(3) 0.051(3) 0.025(2) 0.022(2) 0.018(2) 0.030(3)
C15 0.027(2) 0.045(3) 0.020(2) 0.021(2) 0.0147(19) 0.026(2)
C16 0.030(3) 0.040(3) 0.025(2) 0.014(2) 0.016(2) 0.024(2)
C17 0.094(5) 0.085(5) 0.025(3) 0.020(3) 0.028(3) 0.071(4)
C18 0.023(2) 0.041(3) 0.024(2) 0.017(2) 0.014(2) 0.019(2)
N1 0.033(2) 0.041(3) 0.036(2) 0.0193(19) 0.023(2) 0.024(2)
N2 0.019(2) 0.032(2) 0.048(3) 0.022(2) 0.0136(19) 0.0155(19)
N3 0.026(2) 0.057(3) 0.026(2) 0.022(2) 0.0140(18) 0.025(2)
Ag1 0.02041(19) 0.0355(2) 0.02215(18) 0.01714(15) 0.01283(14) 0.01677(17)
C19 0.027(3) 0.038(3) 0.031(2) 0.013(2) 0.015(2) 0.018(2)
Cl1 0.0822(12) 0.1169(16) 0.0561(10) 0.0150(10) 0.0310(9) 0.0819(13)
Cl2 0.0364(8) 0.0513(9) 0.0293(7) 0.0098(6) 0.0093(6) 0.0050(7)
Cl3 0.0743(10) 0.0707(10) 0.0591(9) 0.0506(8) 0.0546(8) 0.0561(9)
C20A 0.072(7) 0.053(6) 0.056(7) 0.030(5) 0.045(6) 0.037(5)
Cl4A 0.041(2) 0.0368(16) 0.071(3) 0.024(2) 0.029(2) 0.0125(16)
Cl5A 0.077(3) 0.0416(16) 0.075(3) 0.0271(16) 0.052(2) 0.0279(16)
Cl6A 0.055(2) 0.083(2) 0.060(2) 0.0105(18) 0.0395(19) 0.0230(19)
C20B 0.050(7) 0.043(7) 0.040(8) 0.017(6) 0.021(6) 0.031(6)
Cl4B 0.038(3) 0.046(2) 0.066(4) 0.034(3) 0.030(3) 0.019(2)
Cl5B 0.058(3) 0.070(3) 0.130(6) 0.072(4) 0.042(4) 0.034(3)
Cl6B 0.039(2) 0.055(2) 0.048(3) 0.0091(18) 0.027(2) 0.0149(19)
C21A 0.039(5) 0.056(6) 0.057(6) 0.032(4) 0.040(4) 0.037(5)
Cl7A 0.0446(15) 0.0445(14) 0.0465(15) 0.0174(11) 0.0310(13) 0.0228(12)
Cl8A 0.0496(16) 0.0694(19) 0.0473(14) 0.0300(13) 0.0235(12) 0.0376(15)
Cl9A 0.0518(18) 0.095(2) 0.0697(19) 0.0357(18) 0.0413(16) 0.0458(19)
C21B 0.033(6) 0.042(6) 0.080(8) 0.029(6) 0.045(5) 0.024(5)
Cl7B 0.082(3) 0.105(4) 0.155(5) 0.091(4) 0.094(4) 0.071(3)
Cl8B 0.045(2) 0.041(2) 0.086(3) 0.0288(19) 0.0243(19) 0.0257(17)
Cl9B 0.0386(19) 0.048(2) 0.074(3) 0.0312(19) 0.0229(18) 0.0262(17)
C22A 0.046(6) 0.048(6) 0.065(6) 0.024(5) 0.027(5) 0.035(5)
Cl11 0.062(3) 0.102(3) 0.0365(18) 0.0022(18) 0.0144(19) 0.057(3)
Cl12 0.0427(18) 0.0419(17) 0.0380(15) 0.0117(13) 0.0196(14) 0.0175(15)
Cl13 0.037(2) 0.069(2) 0.101(3) 0.060(2) 0.041(2) 0.034(2)
C22B 0.048(7) 0.071(7) 0.071(7) 0.045(6) 0.038(6) 0.038(6)
Cl14 0.114(3) 0.085(3) 0.0495(19) 0.0369(18) 0.046(2) 0.081(3)
Cl15 0.0532(19) 0.059(2) 0.0554(17) 0.0112(14) 0.0230(15) 0.0303(16)
Cl16 0.0424(17) 0.074(2) 0.079(2) 0.0489(18) 0.0341(16) 0.0297(16)

loop_
_atom_type_symbol
_atom_type_description
_atom_type_scat_dispersion_real
_atom_type_scat_dispersion_imag
_atom_type_scat_source
C C 0.0033 0.0016 'International Tables Vol C Tables 4.2.6.8 and 6.1.1.4'
H H 0.0000 0.0000 'International Tables Vol C Tables 4.2.6.8 and 6.1.1.4'
N N 0.0061 0.0033 'International Tables Vol C Tables 4.2.6.8 and 6.1.1.4'
O O 0.0106 0.0060 'International Tables Vol C Tables 4.2.6.8 and 6.1.1.4'
Mg Mg 0.0486 0.0363 'International Tables Vol C Tables 4.2.6.8 and 6.1.1.4'
Cl Cl 0.1484 0.1585 'International Tables Vol C Tables 4.2.6.8 and 6.1.1.4'
Ag Ag -0.8971 1.1015 'International Tables Vol C Tables 4.2.6.8 and 6.1.1.4'

loop_
_geom_angle_atom_site_label_1
_geom_angle_atom_site_label_2
_geom_angle_atom_site_label_3
_geom_angle
_geom_angle_site_symmetry_1
_geom_angle_site_symmetry_3
O5 Mg1 O1 92.43(14) . .
O5 Mg1 O2 172.93(13) . .
O1 Mg1 O2 85.16(13) . .
O5 Mg1 O4 96.31(14) . .
O1 Mg1 O4 170.43(14) . .
O2 Mg1 O4 86.60(13) . .
O5 Mg1 O6 85.18(13) . .
O1 Mg1 O6 95.66(15) . .
O2 Mg1 O6 88.43(13) . .
O4 Mg1 O6 88.96(13) . .
O5 Mg1 O3 92.57(13) . .
O1 Mg1 O3 91.13(14) . .
O2 Mg1 O3 94.12(13) . .
O4 Mg1 O3 84.61(12) . .
O6 Mg1 O3 172.93(14) . .
C2 O1 Mg1 131.4(3) . .
C4 O2 Mg1 131.6(3) . .
C8 O3 Mg1 131.3(3) . .
C10 O4 Mg1 132.2(3) . .
C16 O5 Mg1 132.3(3) . .
C14 O6 Mg1 131.6(3) . .
C2 C1 H1A 109.5 . .
C2 C1 H1B 109.5 . .
H1A C1 H1B 109.5 . .
C2 C1 H1C 109.5 . .
H1A C1 H1C 109.5 . .
H1B C1 H1C 109.5 . .
O1 C2 C3 123.2(4) . .
O1 C2 C1 117.9(5) . .
C3 C2 C1 118.9(5) . .
C6 C3 C2 117.9(4) . .
C6 C3 C4 117.3(4) . .
C2 C3 C4 124.7(4) . .
O2 C4 C3 122.1(4) . .
O2 C4 C5 118.0(4) . .
C3 C4 C5 119.9(4) . .
C4 C5 H5A 109.5 . .
C4 C5 H5B 109.5 . .
H5A C5 H5B 109.5 . .
C4 C5 H5C 109.5 . .
H5A C5 H5C 109.5 . .
H5B C5 H5C 109.5 . .
N1 C6 C3 178.4(5) . .
C8 C7 H7A 109.5 . .
C8 C7 H7B 109.5 . .
H7A C7 H7B 109.5 . .
C8 C7 H7C 109.5 . .
H7A C7 H7C 109.5 . .
H7B C7 H7C 109.5 . .
O3 C8 C9 123.7(4) . .
O3 C8 C7 118.4(4) . .
C9 C8 C7 117.9(4) . .
C10 C9 C12 117.8(4) . .
C10 C9 C8 124.4(4) . .
C12 C9 C8 117.8(4) . .
O4 C10 C9 122.9(4) . .
O4 C10 C11 117.7(4) . .
C9 C10 C11 119.5(4) . .
C10 C11 H11A 109.5 . .
C10 C11 H11B 109.5 . .
H11A C11 H11B 109.5 . .
C10 C11 H11C 109.5 . .
H11A C11 H11C 109.5 . .
H11B C11 H11C 109.5 . .
N2 C12 C9 179.4(6) . .
C14 C13 H13A 109.5 . .
C14 C13 H13B 109.5 . .
H13A C13 H13B 109.5 . .
C14 C13 H13C 109.5 . .
H13A C13 H13C 109.5 . .
H13B C13 H13C 109.5 . .
O6 C14 C15 123.2(4) . .
O6 C14 C13 118.8(4) . .
C15 C14 C13 118.0(4) . .
C18 C15 C14 117.2(4) . .
C18 C15 C16 118.2(4) . .
C14 C15 C16 124.5(4) . .
O5 C16 C15 122.5(4) . .
O5 C16 C17 117.8(4) . .
C15 C16 C17 119.7(4) . .
C16 C17 H17A 109.5 . .
C16 C17 H17B 109.5 . .
H17A C17 H17B 109.5 . .
C16 C17 H17C 109.5 . .
H17A C17 H17C 109.5 . .
H17B C17 H17C 109.5 . .
N3 C18 C15 177.7(5) . .
C6 N1 Ag1 170.6(4) . 1_556
C12 N2 Ag1 161.5(4) . 1_656
C18 N3 Ag1 172.1(4) . .
N3 Ag1 N2 126.91(15) . 1_454
N3 Ag1 N1 121.46(14) . 1_554
N2 Ag1 N1 111.63(15) 1_454 1_554
N3 Ag1 Ag1 105.81(12) . 2_665
N2 Ag1 Ag1 87.42(11) 1_454 2_665
N1 Ag1 Ag1 74.33(11) 1_554 2_665
Cl3 C19 Cl2 110.2(3) . .
Cl3 C19 Cl1 109.3(2) . .
Cl2 C19 Cl1 108.9(3) . .
Cl3 C19 H19 109.5 . .
Cl2 C19 H19 109.5 . .
Cl1 C19 H19 109.5 . .
Cl5A C20A Cl6A 110.1(6) . .
Cl5A C20A Cl4A 124.2(7) . .
Cl6A C20A Cl4A 98.2(5) . .
Cl5A C20A H20A 107.7 . .
Cl6A C20A H20A 107.7 . .
Cl4A C20A H20A 107.7 . .
Cl5B C20B Cl6B 108.0(7) . .
Cl5B C20B Cl4B 95.4(5) . .
Cl6B C20B Cl4B 131.8(9) . .
Cl5B C20B H20B 106.4 . .
Cl6B C20B H20B 106.4 . .
Cl4B C20B H20B 106.4 . .
Cl7A C21A Cl8A 109.6(4) . .
Cl7A C21A Cl9A 110.7(5) . .
Cl8A C21A Cl9A 110.3(5) . .
Cl7A C21A H21A 108.7 . .
Cl8A C21A H21A 108.7 . .
Cl9A C21A H21A 108.7 . .
Cl7B C21B Cl9B 112.3(7) . .
Cl7B C21B Cl8B 108.9(6) . .
Cl9B C21B Cl8B 110.3(6) . .
Cl7B C21B H21B 108.4 . .
Cl9B C21B H21B 108.4 . .
Cl8B C21B H21B 108.4 . .
C21B Cl8B Cl16 136.6(5) . 2_656
Cl13 C22A Cl12 109.3(5) . .
Cl13 C22A Cl11 109.7(5) . .
Cl12 C22A Cl11 109.2(5) . .
Cl13 C22A H22A 109.6 . .
Cl12 C22A H22A 109.6 . .
Cl11 C22A H22A 109.6 . .
Cl16 C22B Cl14 109.3(6) . .
Cl16 C22B Cl15 111.3(6) . .
Cl14 C22B Cl15 111.1(6) . .
Cl16 C22B H22B 108.3 . .
Cl14 C22B H22B 108.3 . .
Cl15 C22B H22B 108.3 . .
C22B Cl16 Cl8B 145.3(4) . 2_656

loop_
_geom_bond_atom_site_label_1
_geom_bond_atom_site_label_2
_geom_bond_distance
_geom_bond_site_symmetry_2
Mg1 O5 2.033(3) .
Mg1 O1 2.034(4) .
Mg1 O2 2.043(3) .
Mg1 O4 2.047(3) .
Mg1 O6 2.049(3) .
Mg1 O3 2.056(3) .
O1 C2 1.249(6) .
O2 C4 1.261(5) .
O3 C8 1.244(5) .
O4 C10 1.247(5) .
O5 C16 1.255(5) .
O6 C14 1.248(5) .
C1 C2 1.511(7) .
C1 H1A 0.9800 .
C1 H1B 0.9800 .
C1 H1C 0.9800 .
C2 C3 1.428(7) .
C3 C6 1.407(6) .
C3 C4 1.435(6) .
C4 C5 1.490(6) .
C5 H5A 0.9800 .
C5 H5B 0.9800 .
C5 H5C 0.9800 .
C6 N1 1.166(6) .
C7 C8 1.513(6) .
C7 H7A 0.9800 .
C7 H7B 0.9800 .
C7 H7C 0.9800 .
C8 C9 1.428(6) .
C9 C10 1.423(5) .
C9 C12 1.426(6) .
C10 C11 1.514(6) .
C11 H11A 0.9800 .
C11 H11B 0.9800 .
C11 H11C 0.9800 .
C12 N2 1.151(5) .
C13 C14 1.502(6) .
C13 H13A 0.9800 .
C13 H13B 0.9800 .
C13 H13C 0.9800 .
C14 C15 1.429(7) .
C15 C18 1.420(5) .
C15 C16 1.436(6) .
C16 C17 1.495(7) .
C17 H17A 0.9800 .
C17 H17B 0.9800 .
C17 H17C 0.9800 .
C18 N3 1.140(5) .
N1 Ag1 2.211(4) 1_556
N2 Ag1 2.211(3) 1_656
N3 Ag1 2.179(3) .
Ag1 N2 2.211(3) 1_454
Ag1 N1 2.211(4) 1_554
Ag1 Ag1 3.1558(9) 2_665
C19 Cl3 1.746(5) .
C19 Cl2 1.755(5) .
C19 Cl1 1.772(4) .
C19 H19 1.0000 .
C20A Cl5A 1.749(8) .
C20A Cl6A 1.757(9) .
C20A Cl4A 1.812(8) .
C20A H20A 1.0000 .
C20B Cl5B 1.784(10) .
C20B Cl6B 1.789(9) .
C20B Cl4B 1.839(10) .
C20B H20B 1.0000 .
C21A Cl7A 1.753(8) .
C21A Cl8A 1.759(7) .
C21A Cl9A 1.762(8) .
C21A H21A 1.0000 .
C21B Cl7B 1.738(9) .
C21B Cl9B 1.738(10) .
C21B Cl8B 1.772(9) .
C21B H21B 1.0000 .
C22A Cl13 1.754(8) .
C22A Cl12 1.759(9) .
C22A Cl11 1.771(9) .
C22A H22A 1.0000 .
C22B Cl16 1.744(9) .
C22B Cl14 1.757(9) .
C22B Cl15 1.757(9) .
C22B H22B 1.0000 .
